data_2204685
loop_
_publ_author_name
'Pinkus, A. G.'
'Klausmeyer, Kevin K.'
'Feazell, Rodney P.'
'Meng, Lily Y. C.'
'Chang, Tsung C.'

_publ_section_title
;
 Diphenyl 2-(\a,\a,4-trichlorobenzyl)phenyl phosphate
;
_journal_issue 12
_journal_name_full 'Acta Crystallographica Section E'
_journal_page_first o2230
_journal_page_last o2231
_journal_paper_doi 10.1107/S1600536804026066
_journal_volume 60
_journal_year 2004
_chemical_formula_iupac 'C25 H18 Cl3 O4 P'
_chemical_formula_moiety 'C25 H18 Cl3 O4 P'
_chemical_formula_sum 'C25 H18 Cl3 O4 P'
_chemical_formula_weight 519.71
_chemical_name_systematic
;
Diphenyl 2-(\a,\a,4-trichlorobenzyl)phenyl  phosphate
;
_space_group_IT_number 2
_symmetry_cell_setting triclinic
_symmetry_space_group_name_Hall '-P 1'
_symmetry_space_group_name_H-M 'P -1'
_atom_sites_solution_hydrogens geom
_atom_sites_solution_primary direct
_atom_sites_solution_secondary difmap
_audit_creation_method SHELXL-97
_cell_angle_alpha 74.051(18)
_cell_angle_beta 79.192(12)
_cell_angle_gamma 60.608(10)
_cell_formula_units_Z 2
_cell_length_a 9.452(4)
_cell_length_b 9.629(5)
_cell_length_c 15.136(5)
_cell_measurement_reflns_used 6521
_cell_measurement_temperature 273(2)
_cell_measurement_theta_max 29.067
_cell_measurement_theta_min 2.535
_cell_volume 1151.8(9)
_computing_cell_refinement APEX2
_computing_data_collection 'APEX2 (Bruker, 2003)'
_computing_data_reduction 'SAINT-Plus (Bruker, 2003)'
_computing_molecular_graphics 'SHELXTL (Sheldrick, 2000)'
_computing_publication_material SHELXTL
_computing_structure_refinement 'SHELXL97 (Sheldrick, 1997)'
_computing_structure_solution 'SHELXS97 (Sheldrick, 1997)'
_diffrn_ambient_temperature 273(2)
_diffrn_measured_fraction_theta_full 0.987
_diffrn_measured_fraction_theta_max 0.987
_diffrn_measurement_device_type 'Bruker SMART CCD area-detector'
_diffrn_measurement_method '\f and \w'
_diffrn_radiation_monochromator graphite
_diffrn_radiation_source 'fine-focus sealed tube'
_diffrn_radiation_type MoK\a
_diffrn_radiation_wavelength 0.71073
_diffrn_reflns_av_R_equivalents 0.0369
_diffrn_reflns_av_sigmaI/netI 0.0355
_diffrn_reflns_limit_h_max 11
_diffrn_reflns_limit_h_min -11
_diffrn_reflns_limit_k_max 12
_diffrn_reflns_limit_k_min -12
_diffrn_reflns_limit_l_max 18
_diffrn_reflns_limit_l_min -18
_diffrn_reflns_number 17223
_diffrn_reflns_theta_full 26.37
_diffrn_reflns_theta_max 26.37
_diffrn_reflns_theta_min 1.40
_diffrn_standards_number 0
_exptl_absorpt_coefficient_mu 0.499
_exptl_absorpt_correction_T_max 0.932
_exptl_absorpt_correction_T_min 0.890
_exptl_absorpt_correction_type multi-scan
_exptl_absorpt_process_details '(SADABS; Sheldrick, 1996)'
_exptl_crystal_colour colorless
_exptl_crystal_density_diffrn 1.499
_exptl_crystal_density_method 'not measured'
_exptl_crystal_description block
_exptl_crystal_F_000 532
_exptl_crystal_size_max .243
_exptl_crystal_size_mid .194
_exptl_crystal_size_min .141
_refine_diff_density_max 0.331
_refine_diff_density_min -0.361
_refine_ls_extinction_method none
_refine_ls_goodness_of_fit_ref 1.094
_refine_ls_hydrogen_treatment constr
_refine_ls_matrix_type full
_refine_ls_number_parameters 298
_refine_ls_number_reflns 4640
_refine_ls_number_restraints 0
_refine_ls_restrained_S_all 1.094
_refine_ls_R_factor_all 0.0350
_refine_ls_R_factor_gt 0.0283
_refine_ls_shift/su_max 0.001
_refine_ls_shift/su_mean 0.000
_refine_ls_structure_factor_coef Fsqd
_refine_ls_weighting_details 'calc w = 1/[\s^2^(Fo^2^)+(0.0262P)^2^+0.4371P] where P = (Fo^2^+2Fc^2^)/3'
_refine_ls_weighting_scheme calc
_refine_ls_wR_factor_gt 0.0704
_refine_ls_wR_factor_ref 0.0726
_reflns_number_gt 3989
_reflns_number_total 4640
_reflns_threshold_expression I>2\s(I)
_cod_data_source_file gh6003.cif
_cod_data_source_block 2
_cod_original_cell_volume 1151.7(9)
_cod_database_code 2204685
_cod_database_fobs_code 2204685

loop_
_symmetry_equiv_pos_as_xyz
'x, y, z'
'-x, -y, -z'

loop_
_atom_site_label
_atom_site_fract_x
_atom_site_fract_y
_atom_site_fract_z
_atom_site_U_iso_or_equiv
_atom_site_adp_type
_atom_site_calc_flag
_atom_site_refinement_flags
_atom_site_occupancy
_atom_site_type_symbol
P1 0.32395(5) 0.35871(5) 0.25600(3) 0.01446(10) Uani d . 1 P
Cl1 -0.34476(5) 0.90688(5) 0.18297(3) 0.02094(10) Uani d . 1 Cl
Cl2 -0.07562(5) 0.62094(5) 0.13060(3) 0.02096(10) Uani d . 1 Cl
Cl3 -0.00959(5) 1.19247(5) 0.20942(3) 0.02637(11) Uani d . 1 Cl
O1 0.15429(13) 0.50146(12) 0.28245(7) 0.0156(2) Uani d . 1 O
O2 0.46335(13) 0.33075(13) 0.29928(7) 0.0188(2) Uani d . 1 O
O3 0.32656(13) 0.40798(13) 0.14838(7) 0.0184(2) Uani d . 1 O
O4 0.28355(13) 0.21308(13) 0.27800(7) 0.0163(2) Uani d . 1 O
C1 -0.15739(18) 0.73113(18) 0.22265(11) 0.0154(3) Uani d . 1 C
C2 -0.03522(18) 0.78225(19) 0.23585(10) 0.0146(3) Uani d . 1 C
C3 0.11984(19) 0.66499(18) 0.26475(10) 0.0149(3) Uani d . 1 C
C4 0.23229(19) 0.7074(2) 0.27898(10) 0.0173(3) Uani d . 1 C
H4 0.3337 0.6268 0.2993 0.021 Uiso calc R 1 H
C5 0.1935(2) 0.8705(2) 0.26282(11) 0.0184(3) Uani d . 1 C
H5 0.2682 0.9010 0.2718 0.022 Uiso calc R 1 H
C6 0.0418(2) 0.98691(19) 0.23317(11) 0.0181(3) Uani d . 1 C
C7 -0.07221(19) 0.94485(19) 0.22070(10) 0.0164(3) Uani d . 1 C
H7 -0.1744 1.0261 0.2020 0.020 Uiso calc R 1 H
C8 -0.20327(18) 0.63226(18) 0.30863(11) 0.0144(3) Uani d . 1 C
C9 -0.17739(18) 0.63620(19) 0.39508(11) 0.0164(3) Uani d . 1 C
H9 -0.1279 0.6963 0.4003 0.020 Uiso calc R 1 H
C10 -0.22527(19) 0.5506(2) 0.47378(11) 0.0191(3) Uani d . 1 C
H10 -0.2066 0.5524 0.5315 0.023 Uiso calc R 1 H
C11 -0.30029(19) 0.46302(19) 0.46642(11) 0.0199(3) Uani d . 1 C
H11 -0.3315 0.4050 0.5192 0.024 Uiso calc R 1 H
C12 -0.32928(19) 0.46121(19) 0.38040(12) 0.0200(3) Uani d . 1 C
H12 -0.3812 0.4031 0.3756 0.024 Uiso calc R 1 H
C13 -0.28127(19) 0.54555(19) 0.30175(11) 0.0180(3) Uani d . 1 C
H13 -0.3012 0.5443 0.2442 0.022 Uiso calc R 1 H
C14 0.26699(19) 0.13162(18) 0.36991(10) 0.0150(3) Uani d . 1 C
C15 0.3992(2) -0.00891(19) 0.40701(11) 0.0190(3) Uani d . 1 C
H15 0.4994 -0.0473 0.3738 0.023 Uiso calc R 1 H
C16 0.3791(2) -0.0918(2) 0.49527(12) 0.0219(4) Uani d . 1 C
H16 0.4668 -0.1869 0.5219 0.026 Uiso calc R 1 H
C17 0.2298(2) -0.0341(2) 0.54379(11) 0.0211(4) Uani d . 1 C
H17 0.2174 -0.0900 0.6030 0.025 Uiso calc R 1 H
C18 0.0985(2) 0.1072(2) 0.50441(11) 0.0202(3) Uani d . 1 C
H18 -0.0021 0.1455 0.5372 0.024 Uiso calc R 1 H
C19 0.1164(2) 0.19146(19) 0.41641(11) 0.0182(3) Uani d . 1 C
H19 0.0288 0.2862 0.3894 0.022 Uiso calc R 1 H
C20 0.46301(19) 0.33034(19) 0.08992(10) 0.0171(3) Uani d . 1 C
C21 0.6052(2) 0.33568(19) 0.09098(11) 0.0190(3) Uani d . 1 C
H21 0.6157 0.3855 0.1323 0.023 Uiso calc R 1 H
C22 0.7327(2) 0.2649(2) 0.02893(11) 0.0242(4) Uani d . 1 C
H22 0.8302 0.2668 0.0285 0.029 Uiso calc R 1 H
C23 0.7160(2) 0.1916(2) -0.03212(12) 0.0291(4) Uani d . 1 C
H23 0.8026 0.1432 -0.0731 0.035 Uiso calc R 1 H
C24 0.5710(2) 0.1899(2) -0.03264(12) 0.0296(4) Uani d . 1 C
H24 0.5598 0.1416 -0.0746 0.036 Uiso calc R 1 H
C25 0.4420(2) 0.2597(2) 0.02899(11) 0.0233(4) Uani d . 1 C
H25 0.3440 0.2588 0.0292 0.028 Uiso calc R 1 H

loop_
_atom_site_aniso_label
_atom_site_aniso_U_11
_atom_site_aniso_U_22
_atom_site_aniso_U_33
_atom_site_aniso_U_12
_atom_site_aniso_U_13
_atom_site_aniso_U_23
P1 0.0138(2) 0.0132(2) 0.0139(2) -0.00486(16) -0.00140(15) -0.00163(16)
Cl1 0.01701(19) 0.0160(2) 0.0259(2) -0.00553(16) -0.00819(16) 0.00161(16)
Cl2 0.0235(2) 0.0251(2) 0.0170(2) -0.01185(17) -0.00003(15) -0.00824(16)
Cl3 0.0334(2) 0.0153(2) 0.0346(2) -0.01244(18) -0.01118(19) -0.00331(18)
O1 0.0156(5) 0.0117(5) 0.0178(6) -0.0059(4) -0.0006(4) -0.0016(4)
O2 0.0174(6) 0.0182(6) 0.0189(6) -0.0071(5) -0.0036(4) -0.0018(5)
O3 0.0145(5) 0.0182(6) 0.0145(5) -0.0030(5) -0.0008(4) -0.0008(4)
O4 0.0196(6) 0.0144(6) 0.0145(5) -0.0078(5) -0.0015(4) -0.0021(4)
C1 0.0148(8) 0.0113(7) 0.0166(8) -0.0032(6) -0.0028(6) -0.0025(6)
C2 0.0155(8) 0.0171(8) 0.0106(7) -0.0080(6) 0.0018(6) -0.0032(6)
C3 0.0193(8) 0.0127(7) 0.0112(7) -0.0071(6) 0.0010(6) -0.0024(6)
C4 0.0162(8) 0.0191(8) 0.0155(8) -0.0067(7) -0.0018(6) -0.0043(6)
C5 0.0212(8) 0.0214(9) 0.0169(8) -0.0122(7) -0.0011(6) -0.0062(7)
C6 0.0250(9) 0.0143(8) 0.0164(8) -0.0101(7) -0.0003(7) -0.0040(6)
C7 0.0175(8) 0.0140(8) 0.0155(8) -0.0057(6) -0.0015(6) -0.0028(6)
C8 0.0103(7) 0.0112(7) 0.0179(8) -0.0023(6) -0.0011(6) -0.0026(6)
C9 0.0141(8) 0.0154(8) 0.0197(8) -0.0061(6) 0.0005(6) -0.0063(6)
C10 0.0161(8) 0.0201(8) 0.0172(8) -0.0054(7) 0.0004(6) -0.0051(7)
C11 0.0133(8) 0.0171(8) 0.0228(9) -0.0053(6) 0.0017(6) 0.0001(7)
C12 0.0150(8) 0.0148(8) 0.0286(9) -0.0069(6) -0.0017(7) -0.0021(7)
C13 0.0161(8) 0.0166(8) 0.0214(8) -0.0062(6) -0.0041(6) -0.0048(7)
C14 0.0197(8) 0.0124(7) 0.0150(8) -0.0089(6) -0.0021(6) -0.0025(6)
C15 0.0162(8) 0.0161(8) 0.0218(8) -0.0058(7) 0.0005(6) -0.0040(7)
C16 0.0228(9) 0.0143(8) 0.0238(9) -0.0053(7) -0.0052(7) -0.0009(7)
C17 0.0291(9) 0.0171(8) 0.0181(8) -0.0132(7) 0.0017(7) -0.0027(7)
C18 0.0203(8) 0.0183(8) 0.0229(9) -0.0098(7) 0.0043(7) -0.0078(7)
C19 0.0183(8) 0.0129(8) 0.0221(8) -0.0052(6) -0.0032(7) -0.0043(7)
C20 0.0179(8) 0.0137(8) 0.0121(7) -0.0040(6) -0.0015(6) 0.0021(6)
C21 0.0214(8) 0.0175(8) 0.0159(8) -0.0091(7) -0.0025(6) 0.0004(6)
C22 0.0209(9) 0.0279(9) 0.0170(8) -0.0103(7) 0.0001(7) 0.0024(7)
C23 0.0290(10) 0.0296(10) 0.0158(8) -0.0053(8) 0.0028(7) -0.0048(7)
C24 0.0396(11) 0.0291(10) 0.0188(9) -0.0124(9) -0.0039(8) -0.0088(8)
C25 0.0253(9) 0.0240(9) 0.0208(9) -0.0119(8) -0.0053(7) -0.0015(7)

loop_
_atom_type_symbol
_atom_type_description
_atom_type_scat_dispersion_real
_atom_type_scat_dispersion_imag
_atom_type_scat_source
C C 0.0033 0.0016 'International Tables Vol C Tables 4.2.6.8 and 6.1.1.4'
H H 0.0000 0.0000 'International Tables Vol C Tables 4.2.6.8 and 6.1.1.4'
O O 0.0106 0.0060 'International Tables Vol C Tables 4.2.6.8 and 6.1.1.4'
P P 0.1023 0.0942 'International Tables Vol C Tables 4.2.6.8 and 6.1.1.4'
Cl Cl 0.1484 0.1585 'International Tables Vol C Tables 4.2.6.8 and 6.1.1.4'

loop_
_geom_angle_atom_site_label_1
_geom_angle_atom_site_label_2
_geom_angle_atom_site_label_3
_geom_angle
_geom_angle_publ_flag
O2 P1 O4 116.24(7) y
O2 P1 O3 117.52(7) y
O4 P1 O3 102.59(6) y
O2 P1 O1 115.68(7) y
O4 P1 O1 101.46(7) y
O3 P1 O1 100.85(6) y
C3 O1 P1 124.23(10) ?
C20 O3 P1 123.83(10) ?
C14 O4 P1 121.53(9) ?
C8 C1 C2 114.71(13) ?
C8 C1 Cl1 106.52(11) ?
C2 C1 Cl1 111.03(11) ?
C8 C1 Cl2 111.09(11) ?
C2 C1 Cl2 107.83(10) ?
Cl1 C1 Cl2 105.28(8) ?
C7 C2 C3 117.40(14) ?
C7 C2 C1 121.96(14) ?
C3 C2 C1 120.64(14) ?
C4 C3 O1 120.94(14) ?
C4 C3 C2 122.05(15) ?
O1 C3 C2 116.96(14) ?
C3 C4 C5 119.69(15) ?
C3 C4 H4 120.2 ?
C5 C4 H4 120.2 ?
C6 C5 C4 118.67(15) ?
C6 C5 H5 120.7 ?
C4 C5 H5 120.7 ?
C5 C6 C7 121.73(15) ?
C5 C6 Cl3 120.04(13) ?
C7 C6 Cl3 118.23(13) ?
C6 C7 C2 120.43(15) ?
C6 C7 H7 119.8 ?
C2 C7 H7 119.8 ?
C9 C8 C13 119.44(14) ?
C9 C8 C1 120.29(14) ?
C13 C8 C1 120.14(14) ?
C10 C9 C8 120.16(15) ?
C10 C9 H9 119.9 ?
C8 C9 H9 119.9 ?
C11 C10 C9 120.08(15) ?
C11 C10 H10 120.0 ?
C9 C10 H10 120.0 ?
C10 C11 C12 120.02(15) ?
C10 C11 H11 120.0 ?
C12 C11 H11 120.0 ?
C13 C12 C11 120.21(16) ?
C13 C12 H12 119.9 ?
C11 C12 H12 119.9 ?
C12 C13 C8 120.08(15) ?
C12 C13 H13 120.0 ?
C8 C13 H13 120.0 ?
C15 C14 C19 122.67(15) ?
C15 C14 O4 118.80(14) ?
C19 C14 O4 118.42(14) ?
C14 C15 C16 118.19(15) ?
C14 C15 H15 120.9 ?
C16 C15 H15 120.9 ?
C17 C16 C15 120.42(15) ?
C17 C16 H16 119.8 ?
C15 C16 H16 119.8 ?
C16 C17 C18 120.12(16) ?
C16 C17 H17 119.9 ?
C18 C17 H17 119.9 ?
C19 C18 C17 120.23(15) ?
C19 C18 H18 119.9 ?
C17 C18 H18 119.9 ?
C14 C19 C18 118.37(15) ?
C14 C19 H19 120.8 ?
C18 C19 H19 120.8 ?
C21 C20 C25 122.59(15) ?
C21 C20 O3 120.54(14) ?
C25 C20 O3 116.75(14) ?
C20 C21 C22 118.24(16) ?
C20 C21 H21 120.9 ?
C22 C21 H21 120.9 ?
C23 C22 C21 120.52(17) ?
C23 C22 H22 119.7 ?
C21 C22 H22 119.7 ?
C22 C23 C24 120.10(16) ?
C22 C23 H23 119.9 ?
C24 C23 H23 119.9 ?
C23 C24 C25 120.35(17) ?
C23 C24 H24 119.8 ?
C25 C24 H24 119.8 ?
C20 C25 C24 118.20(17) ?
C20 C25 H25 120.9 ?
C24 C25 H25 120.9 ?

loop_
_geom_bond_atom_site_label_1
_geom_bond_atom_site_label_2
_geom_bond_distance
_geom_bond_publ_flag
P1 O2 1.4546(13) y
P1 O4 1.5635(13) y
P1 O3 1.5655(13) y
P1 O1 1.5873(12) y
Cl1 C1 1.8054(17) ?
Cl2 C1 1.8079(17) ?
Cl3 C6 1.7360(19) ?
O1 C3 1.398(2) ?
O3 C20 1.4122(19) ?
O4 C14 1.4193(19) ?
C1 C8 1.517(2) ?
C1 C2 1.521(2) ?
C2 C7 1.386(2) ?
C2 C3 1.400(2) ?
C3 C4 1.379(2) ?
C4 C5 1.386(2) ?
C4 H4 0.9300 ?
C5 C6 1.379(2) ?
C5 H5 0.9300 ?
C6 C7 1.381(2) ?
C7 H7 0.9300 ?
C8 C9 1.389(2) ?
C8 C13 1.390(2) ?
C9 C10 1.388(2) ?
C9 H9 0.9300 ?
C10 C11 1.376(2) ?
C10 H10 0.9300 ?
C11 C12 1.386(2) ?
C11 H11 0.9300 ?
C12 C13 1.382(2) ?
C12 H12 0.9300 ?
C13 H13 0.9300 ?
C14 C15 1.376(2) ?
C14 C19 1.377(2) ?
C15 C16 1.388(2) ?
C15 H15 0.9300 ?
C16 C17 1.380(2) ?
C16 H16 0.9300 ?
C17 C18 1.386(2) ?
C17 H17 0.9300 ?
C18 C19 1.385(2) ?
C18 H18 0.9300 ?
C19 H19 0.9300 ?
C20 C21 1.373(2) ?
C20 C25 1.378(2) ?
C21 C22 1.385(2) ?
C21 H21 0.9300 ?
C22 C23 1.378(3) ?
C22 H22 0.9300 ?
C23 C24 1.380(3) ?
C23 H23 0.9300 ?
C24 C25 1.386(3) ?
C24 H24 0.9300 ?
C25 H25 0.9300 ?

loop_
_cod_related_entry_id
_cod_related_entry_database
_cod_related_entry_code
1 ChemSpider 369299
